data_7205804
loop_
_publ_author_name
'Singh, Udai P.'
'Kashyap, Sujata'
'Singh, Hari Ji'
'Butcher, Ray J.'

_publ_section_title
;
 Anion directed supramolecular architecture of pyrazole based ionic
 salts
;
_journal_issue 12
_journal_name_full CrystEngComm
_journal_page_first 4110
_journal_paper_doi 10.1039/c0ce00820f
_journal_volume 13
_journal_year 2011
_chemical_formula_moiety 'C15 H13 N2, H2 O4 P'
_chemical_formula_sum 'C15 H15 N2 O4 P'
_chemical_formula_weight 318.26
_chemical_name_systematic
;
?
;
_space_group_IT_number 18
_symmetry_cell_setting orthorhombic
_symmetry_space_group_name_Hall 'P 2 2ab'
_symmetry_space_group_name_H-M 'P 21 21 2'
_atom_sites_solution_hydrogens geom
_atom_sites_solution_primary direct
_atom_sites_solution_secondary difmap
_audit_creation_method SHELXL-97
_cell_angle_alpha 90.00
_cell_angle_beta 90.00
_cell_angle_gamma 90.00
_cell_formula_units_Z 4
_cell_length_a 16.115(3)
_cell_length_b 18.888(4)
_cell_length_c 4.9329(12)
_cell_measurement_reflns_used 145
_cell_measurement_temperature 123(2)
_cell_measurement_theta_max 28.25
_cell_measurement_theta_min 1.66
_cell_volume 1501.5(6)
_computing_cell_refinement 'Bruker XSCANS'
_computing_data_collection 'Bruker XSCANS'
_computing_data_reduction 'Bruker SHELXTL'
_computing_molecular_graphics 'Bruker SHELXTL'
_computing_publication_material 'Bruker SHELXTL'
_computing_structure_refinement 'SHELXL-97 (Sheldrick, 1997)'
_computing_structure_solution 'SHELXS-97 (Sheldrick, 1990)'
_diffrn_ambient_temperature 123(2)
_diffrn_measured_fraction_theta_full 0.997
_diffrn_measured_fraction_theta_max 0.997
_diffrn_measurement_device_type 'Bruker Apex 2 CCD Diffractometer'
_diffrn_measurement_method '\w scans'
_diffrn_radiation_monochromator graphite
_diffrn_radiation_source 'fine-focus sealed tube'
_diffrn_radiation_type MoK\a
_diffrn_radiation_wavelength 0.71073
_diffrn_reflns_av_R_equivalents 0.0440
_diffrn_reflns_av_sigmaI/netI 0.0311
_diffrn_reflns_limit_h_max 15
_diffrn_reflns_limit_h_min -21
_diffrn_reflns_limit_k_max 25
_diffrn_reflns_limit_k_min -25
_diffrn_reflns_limit_l_max 6
_diffrn_reflns_limit_l_min -6
_diffrn_reflns_number 28278
_diffrn_reflns_theta_full 25.00
_diffrn_reflns_theta_max 28.25
_diffrn_reflns_theta_min 3.32
_exptl_absorpt_coefficient_mu 0.203
_exptl_absorpt_correction_T_max 0.951
_exptl_absorpt_correction_T_min 0.945
_exptl_absorpt_correction_type multi-scan
_exptl_absorpt_process_details 'Sadabs (Sheldrick, 1996)'
_exptl_crystal_colour Colourless
_exptl_crystal_density_diffrn 1.408
_exptl_crystal_density_method 'not measured'
_exptl_crystal_description Block
_exptl_crystal_F_000 664
_exptl_crystal_size_max 0.28
_exptl_crystal_size_mid 0.27
_exptl_crystal_size_min 0.25
_refine_diff_density_max 0.151
_refine_diff_density_min -0.286
_refine_diff_density_rms 0.040
_refine_ls_abs_structure_details 'Flack H D (1983), Acta Cryst. A39, 876-881'
_refine_ls_abs_structure_Flack -0.06(9)
_refine_ls_extinction_method none
_refine_ls_goodness_of_fit_ref 1.037
_refine_ls_hydrogen_treatment constr
_refine_ls_matrix_type full
_refine_ls_number_parameters 196
_refine_ls_number_reflns 3721
_refine_ls_number_restraints 0
_refine_ls_restrained_S_all 1.037
_refine_ls_R_factor_all 0.0455
_refine_ls_R_factor_gt 0.0356
_refine_ls_shift/su_max 0.001
_refine_ls_shift/su_mean 0.000
_refine_ls_structure_factor_coef Fsqd
_refine_ls_weighting_details 'calc w=1/[\s^2^(Fo^2^)+(0.0394P)^2^+0.2923P] where P=(Fo^2^+2Fc^2^)/3'
_refine_ls_weighting_scheme calc
_refine_ls_wR_factor_gt 0.0802
_refine_ls_wR_factor_ref 0.0854
_reflns_number_gt 3229
_reflns_number_total 3721
_reflns_threshold_expression >2sigma(I)
_cod_data_source_file c0ce00820f.txt
_cod_data_source_block ups921
_cod_depositor_comments
;
The following automatic conversions were performed:
'_symmetry_cell_setting' value 'Orthorhombic' changed to 'orthorhombic'
according to '/home/saulius/struct/CIF-dictionaries/cif_core.dic'
dictionary named 'cif_core.dic' version 2.4.1 from 2010-06-29.

Automatic conversion script
Id: cif_fix_enum 1555 2011-01-17 13:19:09Z saulius 
;
_cod_database_code 7205804

loop_
_symmetry_equiv_pos_as_xyz
'x, y, z'
'-x, -y, z'
'-x+1/2, y+1/2, -z'
'x+1/2, -y+1/2, -z'

loop_
_atom_site_label
_atom_site_type_symbol
_atom_site_fract_x
_atom_site_fract_y
_atom_site_fract_z
_atom_site_U_iso_or_equiv
_atom_site_adp_type
_atom_site_occupancy
_atom_site_symmetry_multiplicity
_atom_site_calc_flag
_atom_site_refinement_flags
_atom_site_disorder_assembly
_atom_site_disorder_group
P1 P 1.01921(3) 0.38846(2) 0.78451(9) 0.02864(11) Uani 1 1 d . . .
O1 O 1.09061(8) 0.44322(7) 0.8193(4) 0.0475(4) Uani 1 1 d . . .
H1 H 1.0749 0.4829 0.7619 0.071 Uiso 1 1 calc R . .
O2 O 1.04971(9) 0.33353(7) 0.5662(3) 0.0427(3) Uani 1 1 d . . .
H2 H 1.0418 0.3501 0.4103 0.064 Uiso 1 1 calc R . .
O3 O 0.94156(7) 0.42517(6) 0.6862(3) 0.0363(3) Uani 1 1 d . . .
O4 O 1.01001(8) 0.34644(7) 1.0425(2) 0.0376(3) Uani 1 1 d . . .
N1 N 0.82807(9) 0.35547(8) 0.3998(3) 0.0322(3) Uani 1 1 d . A .
H1A H 0.8562 0.3893 0.4807 0.039 Uiso 1 1 calc R . .
N2 N 0.85718(9) 0.31331(8) 0.2017(3) 0.0313(3) Uani 1 1 d . A .
H2B H 0.9075 0.3150 0.1331 0.038 Uiso 1 1 calc R . .
C1 C 0.74912(11) 0.33757(10) 0.4543(4) 0.0306(4) Uani 1 1 d . . .
C2 C 0.72830(11) 0.28250(9) 0.2821(4) 0.0336(4) Uani 1 1 d . A .
H2A H 0.6763 0.2589 0.2732 0.040 Uiso 1 1 calc R . .
C3 C 0.79737(11) 0.26823(9) 0.1254(4) 0.0303(4) Uani 1 1 d . . .
C4 C 0.80943(11) 0.21517(9) -0.0888(4) 0.0331(4) Uani 1 1 d . A .
C5 C 0.88548(13) 0.20720(10) -0.2172(4) 0.0436(5) Uani 1 1 d . . .
H5A H 0.9308 0.2367 -0.1678 0.052 Uiso 1 1 calc R A .
C6 C 0.89565(16) 0.15634(13) -0.4175(5) 0.0554(6) Uani 1 1 d . A .
H6A H 0.9480 0.1507 -0.5037 0.067 Uiso 1 1 calc R . .
C7 C 0.82974(16) 0.11392(12) -0.4912(5) 0.0553(6) Uani 1 1 d . . .
H7A H 0.8366 0.0793 -0.6292 0.066 Uiso 1 1 calc R A .
C8 C 0.75454(15) 0.12162(11) -0.3660(5) 0.0538(6) Uani 1 1 d . A .
H8A H 0.7093 0.0923 -0.4174 0.065 Uiso 1 1 calc R . .
C9 C 0.74408(13) 0.17162(10) -0.1659(5) 0.0446(5) Uani 1 1 d . . .
H9A H 0.6917 0.1764 -0.0796 0.053 Uiso 1 1 calc R A .
C10A C 0.6987(5) 0.3716(6) 0.6639(17) 0.0332(7) Uani 0.68(3) 1 d PG A 1
C11A C 0.7276(6) 0.4325(5) 0.791(2) 0.0411(11) Uani 0.68(3) 1 d PG A 1
H11A H 0.7802 0.4515 0.7429 0.049 Uiso 0.68(3) 1 calc PR A 1
C12A C 0.6796(8) 0.4655(4) 0.988(2) 0.0524(12) Uani 0.68(3) 1 d PG A 1
H12A H 0.6994 0.5071 1.0745 0.063 Uiso 0.68(3) 1 calc PR A 1
C13A C 0.6027(7) 0.4377(6) 1.0579(17) 0.0623(12) Uani 0.68(3) 1 d PG A 1
H13A H 0.5699 0.4603 1.1925 0.075 Uiso 0.68(3) 1 calc PR A 1
C14A C 0.5738(5) 0.3768(7) 0.931(2) 0.0607(19) Uani 0.68(3) 1 d PG A 1
H14A H 0.5213 0.3578 0.9788 0.073 Uiso 0.68(3) 1 calc PR A 1
C15A C 0.6218(5) 0.3437(7) 0.734(2) 0.0437(15) Uani 0.68(3) 1 d PG A 1
H15A H 0.6020 0.3021 0.6472 0.052 Uiso 0.68(3) 1 calc PR A 1
C10B C 0.7015(11) 0.3775(11) 0.663(4) 0.0332(7) Uani 0.32(3) 1 d PG A 2
C11B C 0.7375(12) 0.4285(13) 0.829(5) 0.0411(11) Uani 0.32(3) 1 d PG A 2
H11B H 0.7945 0.4402 0.8079 0.049 Uiso 0.32(3) 1 calc PR A 2
C12B C 0.6901(17) 0.4626(11) 1.025(5) 0.0524(12) Uani 0.32(3) 1 d PG A 2
H12B H 0.7146 0.4974 1.1379 0.063 Uiso 0.32(3) 1 calc PR A 2
C13B C 0.6067(16) 0.4455(11) 1.055(4) 0.0623(12) Uani 0.32(3) 1 d PG A 2
H13B H 0.5743 0.4688 1.1892 0.075 Uiso 0.32(3) 1 calc PR A 2
C14B C 0.5707(11) 0.3945(12) 0.890(4) 0.0607(19) Uani 0.32(3) 1 d PG A 2
H14B H 0.5137 0.3829 0.9105 0.073 Uiso 0.32(3) 1 calc PR A 2
C15B C 0.6181(12) 0.3605(10) 0.694(3) 0.0437(15) Uani 0.32(3) 1 d PG A 2
H15B H 0.5935 0.3256 0.5805 0.052 Uiso 0.32(3) 1 calc PR A 2

loop_
_atom_site_aniso_label
_atom_site_aniso_U_11
_atom_site_aniso_U_22
_atom_site_aniso_U_33
_atom_site_aniso_U_23
_atom_site_aniso_U_13
_atom_site_aniso_U_12
P1 0.0240(2) 0.0324(2) 0.0295(2) 0.00008(19) 0.00070(18) -0.00224(18)
O1 0.0272(6) 0.0368(7) 0.0784(11) 0.0109(8) -0.0126(7) -0.0050(5)
O2 0.0520(8) 0.0474(8) 0.0286(7) -0.0003(6) 0.0026(6) 0.0142(7)
O3 0.0266(6) 0.0365(6) 0.0459(7) -0.0079(6) -0.0075(6) -0.0005(5)
O4 0.0356(7) 0.0485(7) 0.0288(6) 0.0038(6) 0.0011(6) -0.0077(6)
N1 0.0287(7) 0.0345(8) 0.0333(8) -0.0018(7) -0.0015(6) -0.0052(6)
N2 0.0268(7) 0.0358(8) 0.0314(8) -0.0006(7) 0.0005(6) -0.0043(6)
C1 0.0267(8) 0.0354(9) 0.0297(9) 0.0074(7) -0.0032(7) -0.0023(7)
C2 0.0271(8) 0.0387(9) 0.0349(9) 0.0043(8) -0.0049(8) -0.0054(7)
C3 0.0297(9) 0.0314(8) 0.0298(9) 0.0060(7) -0.0074(7) -0.0036(7)
C4 0.0374(10) 0.0319(9) 0.0301(9) 0.0053(8) -0.0071(8) -0.0023(8)
C5 0.0454(11) 0.0439(10) 0.0414(11) -0.0053(10) 0.0007(10) -0.0065(9)
C6 0.0634(14) 0.0556(13) 0.0473(13) -0.0072(11) 0.0092(12) -0.0008(12)
C7 0.0815(17) 0.0412(11) 0.0432(12) -0.0101(11) -0.0133(11) 0.0040(12)
C8 0.0638(15) 0.0386(11) 0.0591(14) -0.0057(10) -0.0251(12) -0.0050(10)
C9 0.0408(11) 0.0405(10) 0.0524(13) -0.0008(10) -0.0129(10) -0.0049(8)
C10A 0.0299(10) 0.0400(18) 0.0297(9) 0.0058(10) -0.0032(8) 0.0032(11)
C11A 0.042(2) 0.0399(15) 0.041(3) 0.0019(17) 0.0005(19) 0.0039(16)
C12A 0.063(4) 0.0482(14) 0.046(3) -0.0041(17) -0.006(2) 0.0138(17)
C13A 0.0584(19) 0.086(3) 0.0425(13) -0.0014(16) 0.0057(13) 0.028(2)
C14A 0.0358(13) 0.104(6) 0.042(3) 0.011(3) 0.0032(16) 0.009(2)
C15A 0.0320(13) 0.064(4) 0.035(3) 0.007(2) -0.0019(15) -0.002(2)
C10B 0.0299(10) 0.0400(18) 0.0297(9) 0.0058(10) -0.0032(8) 0.0032(11)
C11B 0.042(2) 0.0399(15) 0.041(3) 0.0019(17) 0.0005(19) 0.0039(16)
C12B 0.063(4) 0.0482(14) 0.046(3) -0.0041(17) -0.006(2) 0.0138(17)
C13B 0.0584(19) 0.086(3) 0.0425(13) -0.0014(16) 0.0057(13) 0.028(2)
C14B 0.0358(13) 0.104(6) 0.042(3) 0.011(3) 0.0032(16) 0.009(2)
C15B 0.0320(13) 0.064(4) 0.035(3) 0.007(2) -0.0019(15) -0.002(2)

loop_
_atom_type_symbol
_atom_type_description
_atom_type_scat_dispersion_real
_atom_type_scat_dispersion_imag
_atom_type_scat_source
C C 0.0033 0.0016 'International Tables Vol C Tables 4.2.6.8 and 6.1.1.4'
H H 0.0000 0.0000 'International Tables Vol C Tables 4.2.6.8 and 6.1.1.4'
N N 0.0061 0.0033 'International Tables Vol C Tables 4.2.6.8 and 6.1.1.4'
O O 0.0106 0.0060 'International Tables Vol C Tables 4.2.6.8 and 6.1.1.4'
P P 0.1023 0.0942 'International Tables Vol C Tables 4.2.6.8 and 6.1.1.4'

loop_
_geom_angle_atom_site_label_1
_geom_angle_atom_site_label_2
_geom_angle_atom_site_label_3
_geom_angle
_geom_angle_site_symmetry_1
_geom_angle_site_symmetry_3
_geom_angle_publ_flag
O4 P1 O3 115.55(8) . . ?
O4 P1 O1 109.24(8) . . ?
O3 P1 O1 110.05(7) . . ?
O4 P1 O2 105.15(8) . . ?
O3 P1 O2 109.98(8) . . ?
O1 P1 O2 106.41(9) . . ?
P1 O1 H1 109.5 . . ?
P1 O2 H2 109.5 . . ?
C1 N1 N2 109.07(14) . . ?
C1 N1 H1A 125.5 . . ?
N2 N1 H1A 125.5 . . ?
C3 N2 N1 109.23(14) . . ?
C3 N2 H2B 125.4 . . ?
N1 N2 H2B 125.4 . . ?
N1 C1 C2 107.20(16) . . ?
N1 C1 C10A 123.8(5) . . ?
C2 C1 C10A 129.0(5) . . ?
N1 C1 C10B 119.9(9) . . ?
C2 C1 C10B 132.9(9) . . ?
C10A C1 C10B 4.6(12) . . ?
C3 C2 C1 107.13(15) . . ?
C3 C2 H2A 126.4 . . ?
C1 C2 H2A 126.4 . . ?
N2 C3 C2 107.37(16) . . ?
N2 C3 C4 122.70(16) . . ?
C2 C3 C4 129.93(16) . . ?
C5 C4 C9 118.70(19) . . ?
C5 C4 C3 121.27(16) . . ?
C9 C4 C3 120.03(18) . . ?
C6 C5 C4 120.29(19) . . ?
C6 C5 H5A 119.9 . . ?
C4 C5 H5A 119.9 . . ?
C7 C6 C5 119.9(2) . . ?
C7 C6 H6A 120.0 . . ?
C5 C6 H6A 120.0 . . ?
C8 C7 C6 120.1(2) . . ?
C8 C7 H7A 120.0 . . ?
C6 C7 H7A 120.0 . . ?
C7 C8 C9 120.3(2) . . ?
C7 C8 H8A 119.8 . . ?
C9 C8 H8A 119.8 . . ?
C8 C9 C4 120.6(2) . . ?
C8 C9 H9A 119.7 . . ?
C4 C9 H9A 119.7 . . ?
C11A C10A C15A 120.0 . . ?
C11A C10A C1 119.7(7) . . ?
C15A C10A C1 120.3(7) . . ?
C10A C11A C12A 120.0 . . ?
C10A C11A H11A 120.0 . . ?
C12A C11A H11A 120.0 . . ?
C13A C12A C11A 120.0 . . ?
C13A C12A H12A 120.0 . . ?
C11A C12A H12A 120.0 . . ?
C12A C13A C14A 120.0 . . ?
C12A C13A H13A 120.0 . . ?
C14A C13A H13A 120.0 . . ?
C15A C14A C13A 120.0 . . ?
C15A C14A H14A 120.0 . . ?
C13A C14A H14A 120.0 . . ?
C14A C15A C10A 120.0 . . ?
C14A C15A H15A 120.0 . . ?
C10A C15A H15A 120.0 . . ?
C11B C10B C15B 120.0 . . ?
C11B C10B C1 122.9(14) . . ?
C15B C10B C1 117.1(14) . . ?
C12B C11B C10B 120.0 . . ?
C12B C11B H11B 120.0 . . ?
C10B C11B H11B 120.0 . . ?
C11B C12B C13B 120.0 . . ?
C11B C12B H12B 120.0 . . ?
C13B C12B H12B 120.0 . . ?
C14B C13B C12B 120.0 . . ?
C14B C13B H13B 120.0 . . ?
C12B C13B H13B 120.0 . . ?
C13B C14B C15B 120.0 . . ?
C13B C14B H14B 120.0 . . ?
C15B C14B H14B 120.0 . . ?
C14B C15B C10B 120.0 . . ?
C14B C15B H15B 120.0 . . ?
C10B C15B H15B 120.0 . . ?

loop_
_geom_bond_atom_site_label_1
_geom_bond_atom_site_label_2
_geom_bond_distance
_geom_bond_site_symmetry_2
_geom_bond_publ_flag
P1 O4 1.5071(13) . ?
P1 O3 1.5105(13) . ?
P1 O1 1.5567(13) . ?
P1 O2 1.5740(14) . ?
O1 H1 0.8400 . ?
O2 H2 0.8400 . ?
N1 C1 1.344(2) . ?
N1 N2 1.345(2) . ?
N1 H1A 0.8800 . ?
N2 C3 1.340(2) . ?
N2 H2B 0.8800 . ?
C1 C2 1.384(3) . ?
C1 C10A 1.463(9) . ?
C1 C10B 1.49(2) . ?
C2 C3 1.381(3) . ?
C2 H2A 0.9500 . ?
C3 C4 1.469(3) . ?
C4 C5 1.388(3) . ?
C4 C9 1.389(3) . ?
C5 C6 1.388(3) . ?
C5 H5A 0.9500 . ?
C6 C7 1.379(3) . ?
C6 H6A 0.9500 . ?
C7 C8 1.368(3) . ?
C7 H7A 0.9500 . ?
C8 C9 1.377(3) . ?
C8 H8A 0.9500 . ?
C9 H9A 0.9500 . ?
C10A C11A 1.3900 . ?
C10A C15A 1.3900 . ?
C11A C12A 1.3900 . ?
C11A H11A 0.9500 . ?
C12A C13A 1.3900 . ?
C12A H12A 0.9500 . ?
C13A C14A 1.3900 . ?
C13A H13A 0.9500 . ?
C14A C15A 1.3900 . ?
C14A H14A 0.9500 . ?
C15A H15A 0.9500 . ?
C10B C11B 1.3900 . ?
C10B C15B 1.3900 . ?
C11B C12B 1.3900 . ?
C11B H11B 0.9500 . ?
C12B C13B 1.3900 . ?
C12B H12B 0.9500 . ?
C13B C14B 1.3900 . ?
C13B H13B 0.9500 . ?
C14B C15B 1.3900 . ?
C14B H14B 0.9500 . ?
C15B H15B 0.9500 . ?

loop_
_geom_hbond_atom_site_label_D
_geom_hbond_atom_site_label_H
_geom_hbond_atom_site_label_A
_geom_hbond_distance_DH
_geom_hbond_distance_HA
_geom_hbond_distance_DA
_geom_hbond_angle_DHA
_geom_hbond_site_symmetry_A
O1 H1 O3 0.84 1.80 2.6227(19) 167.7 2_765
O2 H2 O4 0.84 1.89 2.673(2) 155.2 1_554
N1 H1A O3 0.88 1.84 2.6598(19) 154.6 .
N2 H2B O4 0.88 1.81 2.6598(19) 161.5 1_554

loop_
_geom_torsion_atom_site_label_1
_geom_torsion_atom_site_label_2
_geom_torsion_atom_site_label_3
_geom_torsion_atom_site_label_4
_geom_torsion
_geom_torsion_site_symmetry_1
_geom_torsion_site_symmetry_2
_geom_torsion_site_symmetry_3
_geom_torsion_site_symmetry_4
_geom_torsion_publ_flag
C1 N1 N2 C3 0.40(19) . . . . ?
N2 N1 C1 C2 -0.42(19) . . . . ?
N2 N1 C1 C10A 178.6(4) . . . . ?
N2 N1 C1 C10B -178.6(7) . . . . ?
N1 C1 C2 C3 0.3(2) . . . . ?
C10A C1 C2 C3 -178.6(4) . . . . ?
C10B C1 C2 C3 178.2(8) . . . . ?
N1 N2 C3 C2 -0.22(19) . . . . ?
N1 N2 C3 C4 179.76(15) . . . . ?
C1 C2 C3 N2 0.0(2) . . . . ?
C1 C2 C3 C4 179.99(17) . . . . ?
N2 C3 C4 C5 2.5(3) . . . . ?
C2 C3 C4 C5 -177.48(19) . . . . ?
N2 C3 C4 C9 -177.63(18) . . . . ?
C2 C3 C4 C9 2.3(3) . . . . ?
C9 C4 C5 C6 -0.3(3) . . . . ?
C3 C4 C5 C6 179.48(19) . . . . ?
C4 C5 C6 C7 0.6(3) . . . . ?
C5 C6 C7 C8 -0.4(4) . . . . ?
C6 C7 C8 C9 0.0(4) . . . . ?
C7 C8 C9 C4 0.3(3) . . . . ?
C5 C4 C9 C8 -0.1(3) . . . . ?
C3 C4 C9 C8 -179.91(18) . . . . ?
N1 C1 C10A C11A 9.8(7) . . . . ?
C2 C1 C10A C11A -171.5(5) . . . . ?
C10B C1 C10A C11A -22(13) . . . . ?
N1 C1 C10A C15A -171.0(5) . . . . ?
C2 C1 C10A C15A 7.8(6) . . . . ?
C10B C1 C10A C15A 157(13) . . . . ?
C15A C10A C11A C12A 0.0 . . . . ?
C1 C10A C11A C12A 179.2(6) . . . . ?
C10A C11A C12A C13A 0.0 . . . . ?
C11A C12A C13A C14A 0.0 . . . . ?
C12A C13A C14A C15A 0.0 . . . . ?
C13A C14A C15A C10A 0.0 . . . . ?
C11A C10A C15A C14A 0.0 . . . . ?
C1 C10A C15A C14A -179.2(6) . . . . ?
N1 C1 C10B C11B -7.1(12) . . . . ?
C2 C1 C10B C11B 175.2(9) . . . . ?
C10A C1 C10B C11B 142(13) . . . . ?
N1 C1 C10B C15B 174.6(8) . . . . ?
C2 C1 C10B C15B -3.1(15) . . . . ?
C10A C1 C10B C15B -36(12) . . . . ?
C15B C10B C11B C12B 0.0 . . . . ?
C1 C10B C11B C12B -178.3(13) . . . . ?
C10B C11B C12B C13B 0.0 . . . . ?
C11B C12B C13B C14B 0.0 . . . . ?
C12B C13B C14B C15B 0.0 . . . . ?
C13B C14B C15B C10B 0.0 . . . . ?
C11B C10B C15B C14B 0.0 . . . . ?
C1 C10B C15B C14B 178.4(12) . . . . ?
